data_7704965
loop_
_publ_author_name
'Donamar\'ia, Roc\'io'
'Lippolis, Vito'
'L\'opez-de-Luzuriaga, Jos\'e M'
'Monge, Miguel'
'Nieddu, Mattia'
'Olmos, M. Elena'

_publ_section_title
;
 Metallophilic Au(i)M(i) interactions (M = Tl, Ag) in heteronuclear
 complexes with 1,4,7-triazacyclononane: structural features and optical
 properties.
;
_journal_issue 31
_journal_name_full 'Dalton transactions (Cambridge, England : 2003)'
_journal_page_first 10983
_journal_page_last 10993
_journal_paper_doi 10.1039/d0dt01902j
_journal_volume 49
_journal_year 2020
_chemical_formula_moiety 'C18 H15 Ag Au F10 N3'
_chemical_formula_sum 'C18 H15 Ag Au F10 N3'
_chemical_formula_weight 768.17
_space_group_IT_number 15
_space_group_name_Hall '-C 2yc'
_space_group_name_H-M_alt 'C 1 2/c 1'
_symmetry_cell_setting monoclinic
_symmetry_Int_Tables_number 15
_symmetry_space_group_name_Hall '-C 2yc'
_symmetry_space_group_name_H-M 'C 1 2/c 1'
_atom_sites_solution_hydrogens geom
_audit_conform_dict_location ftp://ftp.iucr.org/pub/cif_core.dic
_audit_conform_dict_name cif_core.dic
_audit_conform_dict_version 2.4.3
_audit_creation_date 2020-05-05T16:06:50-00:00
_audit_creation_method 'WinGX routine CIF_UPDATE'
_audit_update_record
;
2020-05-11 deposited with the CCDC.	2020-07-13 downloaded from the CCDC.
;
_cell_angle_alpha 90
_cell_angle_beta 109.049(5)
_cell_angle_gamma 90
_cell_formula_units_Z 8
_cell_length_a 23.744(3)
_cell_length_b 8.6609(10)
_cell_length_c 20.843(3)
_cell_measurement_reflns_used 3255
_cell_measurement_temperature 101(2)
_cell_measurement_theta_max 24.44
_cell_measurement_theta_min 3.07
_cell_measurement_wavelength 0.71073
_cell_volume 4051.5(9)
_computing_cell_refinement 'SAINT v8.37A (Bruker, 2015)'
_computing_data_reduction 'SAINT v8.37A (Bruker, 2015)'
_computing_molecular_graphics 'Ortep for Windows (Farrugia, 2012)'
_computing_publication_material 'WinGX publication routines (Farrugia, 2012)'
_computing_structure_refinement 'SHELXL-2018/3 (Sheldrick, 2018)'
_computing_structure_solution 'SHELXT 2014/5 (Sheldrick, 2014)'
_diffrn_ambient_temperature 101(2)
_diffrn_measured_fraction_theta_full 0.996
_diffrn_measured_fraction_theta_max 0.987
_diffrn_measurement_device_type 'Bruker APEX-II CCD'
_diffrn_measurement_method '\f and \w scans'
_diffrn_radiation_probe x-ray
_diffrn_radiation_type MoK\a
_diffrn_radiation_wavelength 0.71073
_diffrn_reflns_av_R_equivalents 0.2373
_diffrn_reflns_av_unetI/netI 0.1285
_diffrn_reflns_Laue_measured_fraction_full 0.996
_diffrn_reflns_Laue_measured_fraction_max 0.987
_diffrn_reflns_limit_h_max 29
_diffrn_reflns_limit_h_min -29
_diffrn_reflns_limit_k_max 10
_diffrn_reflns_limit_k_min -10
_diffrn_reflns_limit_l_max 26
_diffrn_reflns_limit_l_min -25
_diffrn_reflns_number 27708
_diffrn_reflns_point_group_measured_fraction_full 0.996
_diffrn_reflns_point_group_measured_fraction_max 0.987
_diffrn_reflns_theta_full 25.242
_diffrn_reflns_theta_max 26.51
_diffrn_reflns_theta_min 2.835
_diffrn_standards_number 0
_exptl_absorpt_coefficient_mu 8.303
_exptl_absorpt_correction_T_max 0.7454
_exptl_absorpt_correction_T_min 0.4688
_exptl_absorpt_correction_type numerical
_exptl_absorpt_process_details
;
SADABS-2014/5 (Bruker,2014/5) was used for absorption correction.
        wR2(int) was 0.1374 before and 0.0777 after correction.
        The Ratio of minimum to maximum transmission is 0.6289.
        The \l/2 correction factor is Not present.
;
_exptl_crystal_colour colourless
_exptl_crystal_density_diffrn 2.519
_exptl_crystal_density_method 'not measured'
_exptl_crystal_description needle
_exptl_crystal_F_000 2880
_exptl_crystal_preparation Luminescent
_exptl_crystal_size_max 0.709
_exptl_crystal_size_mid 0.107
_exptl_crystal_size_min 0.061
_refine_diff_density_max 1.182
_refine_diff_density_min -1.192
_refine_diff_density_rms 0.288
_refine_ls_extinction_method none
_refine_ls_goodness_of_fit_ref 1.026
_refine_ls_hydrogen_treatment constr
_refine_ls_matrix_type full
_refine_ls_number_constraints 0
_refine_ls_number_parameters 299
_refine_ls_number_reflns 4143
_refine_ls_number_restraints 301
_refine_ls_restrained_S_all 0.994
_refine_ls_R_factor_all 0.1195
_refine_ls_R_factor_gt 0.0576
_refine_ls_shift/su_max 0.001
_refine_ls_shift/su_mean 0
_refine_ls_structure_factor_coef Fsqd
_refine_ls_weighting_details 'w=1/[\s^2^(Fo^2^)+(0.0192P)^2^+14.8239P] where P=(Fo^2^+2Fc^2^)/3'
_refine_ls_weighting_scheme calc
_refine_ls_wR_factor_gt 0.0705
_refine_ls_wR_factor_ref 0.0826
_reflns_Friedel_coverage 0
_reflns_number_gt 2645
_reflns_number_total 4143
_reflns_threshold_expression 'I > 2\s(I)'
_cod_data_source_file d0dt01902j2.cif
_cod_data_source_block shelx_CCDC2
_cod_depositor_comments 'Adding full bibliography for 7704963--7704965.cif.'
_cod_original_cell_volume 4051.5(10)
_cod_original_sg_symbol_H-M 'C 2/c'
_cod_database_code 7704965
_shelx_estimated_absorpt_t_min 0.067
_shelx_estimated_absorpt_t_max 0.631

loop_
_symmetry_equiv_pos_as_xyz
'x, y, z'
'-x, y, -z+1/2'
'x+1/2, y+1/2, z'
'-x+1/2, y+1/2, -z+1/2'
'-x, -y, -z'
'x, -y, z-1/2'
'-x+1/2, -y+1/2, -z'
'x+1/2, -y+1/2, z-1/2'

loop_
_atom_site_label
_atom_site_type_symbol
_atom_site_fract_x
_atom_site_fract_y
_atom_site_fract_z
_atom_site_U_iso_or_equiv
_atom_site_adp_type
_atom_site_occupancy
_atom_site_site_symmetry_order
_atom_site_calc_flag
_atom_site_refinement_flags_posn
_atom_site_refinement_flags_adp
_atom_site_refinement_flags_occupancy
_atom_site_disorder_assembly
_atom_site_disorder_group
Au1 Au 0.5 0.78366(6) 0.25 0.01540(17) Uani 1 2 d S T P . .
Ag1 Ag 0.58859(4) 0.96392(8) 0.33279(4) 0.0189(2) Uani 1 1 d . . . . .
F1 F 0.4362(3) 0.9578(7) 0.3440(3) 0.0334(16) Uani 1 1 d . . . . .
F2 F 0.3379(3) 0.8859(9) 0.3746(3) 0.051(2) Uani 1 1 d . . . . .
F3 F 0.2621(3) 0.6661(8) 0.3028(4) 0.056(2) Uani 1 1 d . . . . .
F4 F 0.2837(3) 0.5242(7) 0.1966(4) 0.0442(19) Uani 1 1 d . . . . .
F5 F 0.3783(2) 0.5979(6) 0.1625(3) 0.0277(14) Uani 1 1 d . . . . .
N1 N 0.5653(3) 1.1491(8) 0.4009(4) 0.0151(19) Uani 1 1 d . . . . .
H1 H 0.524615 1.190858 0.376774 0.018 Uiso 1 1 calc R U . . .
N2 N 0.6833(3) 1.0751(9) 0.3970(4) 0.024(2) Uani 1 1 d . . . . .
H2 H 0.70595 1.099771 0.365395 0.029 Uiso 1 1 calc R U . . .
N3 N 0.6174(4) 0.8482(9) 0.4470(4) 0.020(2) Uani 1 1 d . . . . .
H3 H 0.613696 0.733224 0.44348 0.023 Uiso 1 1 calc R U . . .
C1 C 0.4125(4) 0.7806(11) 0.2513(5) 0.0143(19) Uani 1 1 d . U . . .
C2 C 0.3988(5) 0.8497(12) 0.3051(6) 0.021(2) Uani 1 1 d . U . . .
C3 C 0.3496(5) 0.8176(13) 0.3222(6) 0.028(2) Uani 1 1 d . U . . .
C4 C 0.3108(5) 0.7065(13) 0.2852(6) 0.029(2) Uani 1 1 d . U . . .
C5 C 0.3206(5) 0.6358(11) 0.2310(6) 0.024(2) Uani 1 1 d . U . . .
C6 C 0.3710(4) 0.6732(10) 0.2151(6) 0.017(2) Uani 1 1 d . U . . .
C13 C 0.5709(4) 0.9123(11) 0.4709(5) 0.023(2) Uani 1 1 d . . . . .
H13A H 0.578711 0.880306 0.51862 0.027 Uiso 1 1 calc R U . . .
H13B H 0.532043 0.86792 0.443576 0.027 Uiso 1 1 calc R U . . .
C14 C 0.5665(4) 1.0847(11) 0.4670(5) 0.018(2) Uani 1 1 d . . . . .
H14A H 0.529906 1.117119 0.476115 0.022 Uiso 1 1 calc R U . . .
H14B H 0.600964 1.129177 0.503027 0.022 Uiso 1 1 calc R U . . .
C15 C 0.6095(4) 1.2714(11) 0.4063(6) 0.023(3) Uani 1 1 d . . . . .
H15A H 0.604698 1.350675 0.438398 0.027 Uiso 1 1 calc R U . . .
H15B H 0.600684 1.321305 0.361404 0.027 Uiso 1 1 calc R U . . .
C16 C 0.6737(4) 1.2187(11) 0.4298(6) 0.022(2) Uani 1 1 d . . . . .
H16A H 0.69868 1.30137 0.420244 0.026 Uiso 1 1 calc R U . . .
H16B H 0.687013 1.202823 0.479554 0.026 Uiso 1 1 calc R U . . .
C17 C 0.7134(5) 0.9545(11) 0.4416(6) 0.029(3) Uani 1 1 d . . . . .
H17A H 0.752307 0.993685 0.471274 0.035 Uiso 1 1 calc R U . . .
H17B H 0.721248 0.868849 0.414193 0.035 Uiso 1 1 calc R U . . .
C18 C 0.6790(4) 0.8920(12) 0.4855(5) 0.028(3) Uani 1 1 d . . . . .
H18A H 0.70009 0.800526 0.510503 0.034 Uiso 1 1 calc R U . . .
H18B H 0.678218 0.971358 0.519447 0.034 Uiso 1 1 calc R U . . .
Au2 Au 0.5 1.39083(6) 0.25 0.01560(17) Uani 1 2 d S T P . .
F6 F 0.5189(2) 1.5757(6) 0.3877(3) 0.0223(13) Uani 1 1 d . . . . .
F7 F 0.4528(2) 1.6062(6) 0.4686(3) 0.0272(15) Uani 1 1 d . . . . .
F8 F 0.3519(3) 1.4408(7) 0.4463(3) 0.0344(17) Uani 1 1 d . . . . .
F9 F 0.3156(3) 1.2448(7) 0.3388(3) 0.0383(18) Uani 1 1 d . . . . .
F10 F 0.3797(3) 1.2179(6) 0.2542(3) 0.0278(15) Uani 1 1 d . . . . .
C7 C 0.4526(4) 1.3930(11) 0.3163(5) 0.013(2) Uani 1 1 d . . . . .
C8 C 0.4683(4) 1.4897(10) 0.3724(5) 0.012(2) Uani 1 1 d . . . . .
C9 C 0.4356(4) 1.5065(10) 0.4162(5) 0.015(2) Uani 1 1 d . . . . .
C10 C 0.3849(4) 1.4239(11) 0.4047(5) 0.019(2) Uani 1 1 d . . . . .
C11 C 0.3660(5) 1.3244(11) 0.3509(6) 0.019(2) Uani 1 1 d . . . . .
C12 C 0.4007(5) 1.3128(11) 0.3083(6) 0.019(2) Uani 1 1 d . . . . .

loop_
_atom_site_aniso_label
_atom_site_aniso_U_11
_atom_site_aniso_U_22
_atom_site_aniso_U_33
_atom_site_aniso_U_23
_atom_site_aniso_U_13
_atom_site_aniso_U_12
Au1 0.0174(4) 0.0147(3) 0.0148(4) 0 0.0062(3) 0
Ag1 0.0275(5) 0.0159(4) 0.0137(5) -0.0036(3) 0.0071(4) -0.0046(4)
F1 0.031(4) 0.045(4) 0.017(4) -0.009(3) 0.000(3) 0.010(3)
F2 0.042(4) 0.098(6) 0.016(4) -0.004(4) 0.013(3) 0.029(4)
F3 0.029(4) 0.095(6) 0.054(6) 0.033(4) 0.028(4) 0.009(4)
F4 0.023(4) 0.032(4) 0.076(6) 0.003(3) 0.013(4) -0.004(3)
F5 0.020(3) 0.023(3) 0.043(4) -0.009(3) 0.014(3) 0.008(3)
N1 0.013(4) 0.015(4) 0.017(5) -0.005(3) 0.003(4) 0.001(3)
N2 0.020(5) 0.024(4) 0.033(6) 0.000(4) 0.014(4) 0.000(4)
N3 0.025(5) 0.013(4) 0.023(6) 0.003(4) 0.012(4) 0.003(3)
C1 0.016(4) 0.014(4) 0.014(5) 0.007(3) 0.007(4) 0.008(3)
C2 0.020(5) 0.030(5) 0.014(5) 0.005(3) 0.006(4) 0.012(4)
C3 0.025(5) 0.049(5) 0.015(5) 0.007(4) 0.012(4) 0.018(4)
C4 0.015(4) 0.045(5) 0.029(5) 0.016(4) 0.012(4) 0.014(4)
C5 0.012(4) 0.027(5) 0.031(5) 0.012(4) 0.006(4) 0.009(3)
C6 0.013(4) 0.013(4) 0.025(5) 0.006(3) 0.005(4) 0.011(3)
C13 0.031(5) 0.025(5) 0.017(6) 0.000(5) 0.015(5) 0.003(5)
C14 0.016(5) 0.023(4) 0.018(5) 0.004(5) 0.009(5) 0.008(5)
C15 0.025(5) 0.013(5) 0.031(7) -0.004(5) 0.010(5) -0.004(4)
C16 0.022(5) 0.019(5) 0.028(7) 0.002(5) 0.012(5) -0.007(4)
C17 0.025(6) 0.027(6) 0.043(8) -0.002(5) 0.020(6) 0.000(4)
C18 0.025(5) 0.030(6) 0.031(7) 0.010(5) 0.011(5) 0.009(5)
Au2 0.0181(4) 0.0192(4) 0.0106(4) 0 0.0061(3) 0
F6 0.023(3) 0.026(3) 0.021(3) -0.004(3) 0.011(3) -0.005(3)
F7 0.038(4) 0.021(3) 0.025(4) -0.014(3) 0.014(3) 0.000(3)
F8 0.037(4) 0.041(4) 0.037(4) -0.001(3) 0.029(3) -0.005(3)
F9 0.037(4) 0.047(4) 0.037(5) -0.009(3) 0.020(4) -0.023(3)
F10 0.036(4) 0.029(3) 0.022(4) -0.008(3) 0.015(3) -0.010(3)
C7 0.014(4) 0.015(5) 0.010(5) -0.002(4) 0.003(4) 0.004(4)
C8 0.011(5) 0.013(5) 0.009(5) 0.001(4) -0.004(4) 0.002(3)
C9 0.024(5) 0.007(5) 0.014(5) -0.001(4) 0.007(4) 0.000(4)
C10 0.023(5) 0.014(5) 0.025(5) 0.003(4) 0.016(4) 0.004(4)
C11 0.024(5) 0.017(5) 0.020(6) 0.005(4) 0.012(5) -0.005(4)
C12 0.018(5) 0.019(5) 0.021(6) -0.006(4) 0.008(5) 0.001(4)

loop_
_atom_type_symbol
_atom_type_description
_atom_type_scat_dispersion_real
_atom_type_scat_dispersion_imag
_atom_type_scat_source
C C 0.0033 0.0016 'International Tables Vol C Tables 4.2.6.8 and 6.1.1.4'
H H 0 0 'International Tables Vol C Tables 4.2.6.8 and 6.1.1.4'
N N 0.0061 0.0033 'International Tables Vol C Tables 4.2.6.8 and 6.1.1.4'
F F 0.0171 0.0103 'International Tables Vol C Tables 4.2.6.8 and 6.1.1.4'
Ag Ag -0.8971 1.1015 'International Tables Vol C Tables 4.2.6.8 and 6.1.1.4'
Au Au -2.0133 8.8022 'International Tables Vol C Tables 4.2.6.8 and 6.1.1.4'

loop_
_geom_angle_atom_site_label_1
_geom_angle_atom_site_label_2
_geom_angle_atom_site_label_3
_geom_angle
_geom_angle_site_symmetry_1
_geom_angle_site_symmetry_3
_geom_angle_publ_flag
C1 Au1 C1 178.6(5) . 2_655 ?
C1 Au1 Ag1 56.7(3) . 2_655 ?
C1 Au1 Ag1 124.3(3) 2_655 2_655 ?
C1 Au1 Ag1 124.3(3) . . ?
C1 Au1 Ag1 56.7(3) 2_655 . ?
Ag1 Au1 Ag1 110.33(4) 2_655 . ?
N1 Ag1 C1 166.2(3) . 2_655 ?
N1 Ag1 N2 75.5(3) . . ?
C1 Ag1 N2 117.6(3) 2_655 . ?
N1 Ag1 N3 74.8(3) . . ?
C1 Ag1 N3 112.1(3) 2_655 . ?
N2 Ag1 N3 73.2(3) . . ?
N1 Ag1 Au1 119.49(19) . . ?
C1 Ag1 Au1 47.7(2) 2_655 . ?
N2 Ag1 Au1 164.79(19) . . ?
N3 Ag1 Au1 106.93(19) . . ?
N1 Ag1 F10 91.1(2) . 2_655 ?
C1 Ag1 F10 89.3(3) 2_655 2_655 ?
N2 Ag1 F10 71.4(2) . 2_655 ?
N3 Ag1 F10 144.2(2) . 2_655 ?
Au1 Ag1 F10 108.68(12) . 2_655 ?
C15 N1 C14 113.8(8) . . ?
C15 N1 Ag1 103.8(6) . . ?
C14 N1 Ag1 111.9(5) . . ?
C15 N1 H1 109.1 . . ?
C14 N1 H1 109.1 . . ?
Ag1 N1 H1 109.1 . . ?
C17 N2 C16 116.0(9) . . ?
C17 N2 Ag1 104.3(6) . . ?
C16 N2 Ag1 109.7(6) . . ?
C17 N2 H2 108.9 . . ?
C16 N2 H2 108.9 . . ?
Ag1 N2 H2 108.9 . . ?
C13 N3 C18 116.2(8) . . ?
C13 N3 Ag1 99.9(6) . . ?
C18 N3 Ag1 109.6(6) . . ?
C13 N3 H3 110.2 . . ?
C18 N3 H3 110.2 . . ?
Ag1 N3 H3 110.2 . . ?
C6 C1 C2 114.5(10) . . ?
C6 C1 Au1 122.3(7) . . ?
C2 C1 Au1 119.9(8) . . ?
C6 C1 Ag1 102.3(7) . 2_655 ?
C2 C1 Ag1 111.0(7) . 2_655 ?
Au1 C1 Ag1 75.6(3) . 2_655 ?
C3 C2 F1 115.8(10) . . ?
C3 C2 C1 124.6(11) . . ?
F1 C2 C1 119.6(10) . . ?
F2 C3 C2 123.1(11) . . ?
F2 C3 C4 118.8(11) . . ?
C2 C3 C4 118.1(11) . . ?
F3 C4 C5 119.5(11) . . ?
F3 C4 C3 119.8(11) . . ?
C5 C4 C3 120.7(11) . . ?
F4 C5 C4 120.5(10) . . ?
F4 C5 C6 120.3(10) . . ?
C4 C5 C6 119.1(11) . . ?
F5 C6 C5 116.0(9) . . ?
F5 C6 C1 121.0(9) . . ?
C5 C6 C1 123.0(10) . . ?
N3 C13 C14 114.0(8) . . ?
N3 C13 H13A 108.8 . . ?
C14 C13 H13A 108.8 . . ?
N3 C13 H13B 108.8 . . ?
C14 C13 H13B 108.8 . . ?
H13A C13 H13B 107.6 . . ?
N1 C14 C13 114.0(8) . . ?
N1 C14 H14A 108.7 . . ?
C13 C14 H14A 108.7 . . ?
N1 C14 H14B 108.7 . . ?
C13 C14 H14B 108.7 . . ?
H14A C14 H14B 107.6 . . ?
N1 C15 C16 115.3(8) . . ?
N1 C15 H15A 108.5 . . ?
C16 C15 H15A 108.5 . . ?
N1 C15 H15B 108.5 . . ?
C16 C15 H15B 108.5 . . ?
H15A C15 H15B 107.5 . . ?
N2 C16 C15 113.4(8) . . ?
N2 C16 H16A 108.9 . . ?
C15 C16 H16A 108.9 . . ?
N2 C16 H16B 108.9 . . ?
C15 C16 H16B 108.9 . . ?
H16A C16 H16B 107.7 . . ?
N2 C17 C18 113.7(8) . . ?
N2 C17 H17A 108.8 . . ?
C18 C17 H17A 108.8 . . ?
N2 C17 H17B 108.8 . . ?
C18 C17 H17B 108.8 . . ?
H17A C17 H17B 107.7 . . ?
N3 C18 C17 113.5(9) . . ?
N3 C18 H18A 108.9 . . ?
C17 C18 H18A 108.9 . . ?
N3 C18 H18B 108.9 . . ?
C17 C18 H18B 108.9 . . ?
H18A C18 H18B 107.7 . . ?
C7 Au2 C7 179.0(5) . 2_655 ?
C7 Au2 F5 78.4(3) . 1_565 ?
C7 Au2 F5 101.1(3) 2_655 1_565 ?
C12 C7 C8 113.1(9) . . ?
C12 C7 Au2 125.5(8) . . ?
C8 C7 Au2 121.2(7) . . ?
F6 C8 C9 115.5(8) . . ?
F6 C8 C7 120.2(9) . . ?
C9 C8 C7 124.4(9) . . ?
F7 C9 C10 119.9(9) . . ?
F7 C9 C8 121.1(9) . . ?
C10 C9 C8 119.0(9) . . ?
C9 C10 F8 119.8(9) . . ?
C9 C10 C11 120.9(10) . . ?
F8 C10 C11 119.3(9) . . ?
F9 C11 C10 121.0(10) . . ?
F9 C11 C12 121.4(10) . . ?
C10 C11 C12 117.5(9) . . ?
F10 C12 C7 118.6(10) . . ?
F10 C12 C11 116.2(9) . . ?
C7 C12 C11 125.2(10) . . ?

loop_
_geom_bond_atom_site_label_1
_geom_bond_atom_site_label_2
_geom_bond_distance
_geom_bond_site_symmetry_2
_geom_bond_publ_flag
Au1 C1 2.087(9) . ?
Au1 C1 2.087(9) 2_655 ?
Au1 Ag1 2.7331(9) 2_655 ?
Au1 Ag1 2.7331(9) . ?
Ag1 N1 2.324(8) . ?
Ag1 C1 2.359(9) 2_655 ?
Ag1 N2 2.411(8) . ?
Ag1 N3 2.464(8) . ?
Ag1 F10 3.095(6) 2_655 ?
F1 C2 1.361(12) . ?
F2 C3 1.349(12) . ?
F3 C4 1.367(12) . ?
F4 C5 1.343(12) . ?
F5 C6 1.336(11) . ?
N1 C15 1.469(11) . ?
N1 C14 1.478(12) . ?
N1 H1 1 . ?
N2 C17 1.425(12) . ?
N2 C16 1.472(12) . ?
N2 H2 1 . ?
N3 C13 1.462(11) . ?
N3 C18 1.470(12) . ?
N3 H3 1 . ?
C1 C6 1.386(13) . ?
C1 C2 1.398(14) . ?
C2 C3 1.358(14) . ?
C3 C4 1.380(15) . ?
C4 C5 1.369(15) . ?
C5 C6 1.382(13) . ?
C13 C14 1.497(13) . ?
C13 H13A 0.99 . ?
C13 H13B 0.99 . ?
C14 H14A 0.99 . ?
C14 H14B 0.99 . ?
C15 C16 1.512(13) . ?
C15 H15A 0.99 . ?
C15 H15B 0.99 . ?
C16 H16A 0.99 . ?
C16 H16B 0.99 . ?
C17 C18 1.513(13) . ?
C17 H17A 0.99 . ?
C17 H17B 0.99 . ?
C18 H18A 0.99 . ?
C18 H18B 0.99 . ?
Au2 C7 2.048(9) . ?
Au2 C7 2.048(9) 2_655 ?
F6 C8 1.361(10) . ?
F7 C9 1.347(10) . ?
F8 C10 1.354(10) . ?
F9 C11 1.331(11) . ?
F10 C12 1.352(11) . ?
C7 C12 1.377(13) . ?
C7 C8 1.386(12) . ?
C8 C9 1.386(13) . ?
C9 C10 1.354(13) . ?
C10 C11 1.368(13) . ?
C11 C12 1.398(14) . ?

loop_
_geom_hbond_atom_site_label_D
_geom_hbond_atom_site_label_H
_geom_hbond_atom_site_label_A
_geom_hbond_distance_DH
_geom_hbond_distance_HA
_geom_hbond_distance_DA
_geom_hbond_angle_DHA
_geom_hbond_site_symmetry_A
_geom_hbond_publ_flag
N2 H2 F3 1 2.22 3.221(10) 174.8 3 yes
N3 H3 F5 1 2.56 3.172(10) 119.2 2_655 yes
N3 H3 F6 1 2.56 3.267(10) 127.3 1_545 yes
C14 H14B F2 0.99 2.49 3.350(11) 144.8 5_676 yes
C15 H15B F5 0.99 2.53 3.226(11) 127.3 2_665 yes
C17 H17A F8 0.99 2.62 3.260(11) 122.3 3_545 yes
C15 H15B Au2 0.99 2.8 3.594(11) 137.5 . yes
